data_1506726
loop_
_publ_author_name
'Dimopoulos, Paschalis'
'George, Jonathan'
'Tocher, Derek A.'
'Manaviazar, Soraya'
'Hale, Karl J.'

_publ_section_title
;
 Mechanistic studies on the O-directed free-radical hydrostannation of
 disubstituted acetylenes with Ph3SnH and Et3B and on the iodination of
 allylically oxygenated alpha-triphenylstannylalkenes.
;
_journal_issue 24
_journal_name_full 'Organic letters'
_journal_page_first 5377
_journal_page_last 5380
_journal_paper_doi 10.1021/ol051937d
_journal_volume 7
_journal_year 2005
_chemical_formula_sum 'C23 H24 O Sn'
_chemical_formula_weight 435.11
_chemical_name_systematic
;
 ?
;
_space_group_IT_number 2
_symmetry_cell_setting triclinic
_symmetry_space_group_name_Hall '-P 1'
_symmetry_space_group_name_H-M 'P -1'
_atom_sites_solution_hydrogens geom
_atom_sites_solution_primary direct
_atom_sites_solution_secondary difmap
_audit_creation_method SHELXL-97
_cell_angle_alpha 108.0470(10)
_cell_angle_beta 98.8280(10)
_cell_angle_gamma 91.0630(10)
_cell_formula_units_Z 4
_cell_length_a 8.1399(4)
_cell_length_b 15.1636(8)
_cell_length_c 17.2457(9)
_cell_measurement_temperature 150(2)
_cell_volume 1994.99(18)
_computing_cell_refinement 'Bruker SAINT'
_computing_data_collection 'Bruker SMART'
_computing_data_reduction 'Bruker SAINT'
_computing_structure_refinement 'SHELXL-97 (Sheldrick, 1997)'
_computing_structure_solution 'SHELXS-97 (Sheldrick, 1990)'
_diffrn_ambient_temperature 150(2)
_diffrn_measured_fraction_theta_full 0.992
_diffrn_measured_fraction_theta_max 0.930
_diffrn_measurement_device_type 'Bruker SMART APEX diffractometer'
_diffrn_measurement_method '\w rotation with narrow frames'
_diffrn_radiation_monochromator graphite
_diffrn_radiation_source 'fine-focus sealed tube'
_diffrn_radiation_type MoK\a
_diffrn_radiation_wavelength 0.71073
_diffrn_reflns_av_R_equivalents 0.0297
_diffrn_reflns_av_sigmaI/netI 0.0419
_diffrn_reflns_limit_h_max 10
_diffrn_reflns_limit_h_min -10
_diffrn_reflns_limit_k_max 19
_diffrn_reflns_limit_k_min -19
_diffrn_reflns_limit_l_max 22
_diffrn_reflns_limit_l_min -22
_diffrn_reflns_number 17822
_diffrn_reflns_theta_full 26.00
_diffrn_reflns_theta_max 28.32
_diffrn_reflns_theta_min 1.42
_diffrn_standards_number 0
_exptl_absorpt_coefficient_mu 1.288
_exptl_absorpt_correction_T_max 0.8820
_exptl_absorpt_correction_T_min 0.5711
_exptl_absorpt_correction_type multi-scan
_exptl_crystal_colour colourless
_exptl_crystal_density_diffrn 1.449
_exptl_crystal_density_method 'not measured'
_exptl_crystal_description needle
_exptl_crystal_F_000 880
_exptl_crystal_size_max 0.49
_exptl_crystal_size_mid 0.17
_exptl_crystal_size_min 0.10
_refine_diff_density_max 0.894
_refine_diff_density_min -0.619
_refine_diff_density_rms 0.079
_refine_ls_extinction_method none
_refine_ls_goodness_of_fit_ref 1.025
_refine_ls_hydrogen_treatment riding
_refine_ls_matrix_type full
_refine_ls_number_parameters 451
_refine_ls_number_reflns 9222
_refine_ls_number_restraints 0
_refine_ls_restrained_S_all 1.025
_refine_ls_R_factor_all 0.0357
_refine_ls_R_factor_gt 0.0323
_refine_ls_shift/su_max 0.002
_refine_ls_shift/su_mean 0.000
_refine_ls_structure_factor_coef Fsqd
_refine_ls_weighting_details 'calc w=1/[\s^2^(Fo^2^)+(0.0256P)^2^+1.9578P] where P=(Fo^2^+2Fc^2^)/3'
_refine_ls_weighting_scheme calc
_refine_ls_wR_factor_gt 0.0765
_refine_ls_wR_factor_ref 0.0786
_reflns_number_gt 8422
_reflns_number_total 9222
_reflns_threshold_expression I>2\s(I)
_cod_data_source_file ol051937dsi20051010_114456.cif
_cod_data_source_block HaleOL3XRAY33
_cod_original_cell_volume 1994.98(18)
_cod_original_sg_symbol_H-M P-1
_cod_database_code 1506726

loop_
_symmetry_equiv_pos_as_xyz
'x, y, z'
'-x, -y, -z'

loop_
_atom_site_label
_atom_site_type_symbol
_atom_site_fract_x
_atom_site_fract_y
_atom_site_fract_z
_atom_site_U_iso_or_equiv
_atom_site_adp_type
_atom_site_occupancy
_atom_site_symmetry_multiplicity
_atom_site_calc_flag
_atom_site_refinement_flags
Sn1 Sn 0.25788(2) 0.457254(11) 0.753786(10) 0.02469(5) Uani 1 1 d .
Sn2 Sn 0.74631(2) 0.888377(11) 0.750834(11) 0.02572(6) Uani 1 1 d .
O1 O 0.3978(2) 0.52249(13) 0.60620(12) 0.0318(4) Uani 1 1 d .
H1O H 0.4621 0.5567 0.5923 0.048 Uiso 1 1 calc R
O2 O 0.6408(2) 0.61505(12) 0.55493(11) 0.0289(4) Uani 1 1 d .
H2O H 0.5686 0.5879 0.5711 0.043 Uiso 1 1 calc R
C1 C 0.2592(3) 0.57258(18) 0.63287(17) 0.0301(6) Uani 1 1 d .
H1A H 0.1967 0.5896 0.5862 0.036 Uiso 1 1 calc R
H1B H 0.3007 0.6309 0.6778 0.036 Uiso 1 1 calc R
C2 C 0.1432(3) 0.51788(18) 0.66331(17) 0.0287(5) Uani 1 1 d .
C3 C -0.0184(4) 0.5098(2) 0.6329(2) 0.0403(7) Uani 1 1 d .
H3A H -0.0499 0.5374 0.5908 0.048 Uiso 1 1 calc R
C4 C -0.1579(4) 0.4626(3) 0.6565(2) 0.0474(8) Uani 1 1 d .
H4A H -0.1143 0.4448 0.7059 0.057 Uiso 1 1 calc R
H4B H -0.2442 0.5071 0.6713 0.057 Uiso 1 1 calc R
C5 C -0.2326(8) 0.3816(4) 0.5916(3) 0.107(2) Uani 1 1 d .
H5A H -0.3218 0.3533 0.6103 0.160 Uiso 1 1 calc R
H5B H -0.1481 0.3369 0.5771 0.160 Uiso 1 1 calc R
H5C H -0.2791 0.3990 0.5430 0.160 Uiso 1 1 calc R
C6 C 0.7223(3) 0.69052(17) 0.62193(17) 0.0292(5) Uani 1 1 d .
H6A H 0.8255 0.7106 0.6065 0.035 Uiso 1 1 calc R
H6B H 0.7557 0.6681 0.6698 0.035 Uiso 1 1 calc R
C7 C 0.6228(3) 0.77407(17) 0.64911(17) 0.0282(5) Uani 1 1 d .
C8 C 0.4739(4) 0.7773(2) 0.6071(2) 0.0450(8) Uani 1 1 d .
H8A H 0.4345 0.7231 0.5619 0.054 Uiso 1 1 calc R
C9 C 0.3579(5) 0.8552(3) 0.6209(3) 0.0855(17) Uani 1 1 d .
H9A H 0.3796 0.8916 0.6805 0.103 Uiso 1 1 calc R
H9B H 0.3874 0.8970 0.5902 0.103 Uiso 1 1 calc R
C10 C 0.1897(6) 0.8306(3) 0.5982(5) 0.114(2) Uani 1 1 d .
H10A H 0.1279 0.8868 0.6097 0.171 Uiso 1 1 calc R
H10B H 0.1566 0.7915 0.6298 0.171 Uiso 1 1 calc R
H10C H 0.1648 0.7960 0.5390 0.171 Uiso 1 1 calc R
C11 C 0.3640(3) 0.33465(18) 0.68836(17) 0.0287(5) Uani 1 1 d .
C12 C 0.2997(4) 0.2890(2) 0.60582(18) 0.0365(6) Uani 1 1 d .
H12A H 0.2123 0.3148 0.5785 0.044 Uiso 1 1 calc R
C13 C 0.3602(5) 0.2070(2) 0.5627(2) 0.0492(8) Uani 1 1 d .
H13A H 0.3139 0.1765 0.5063 0.059 Uiso 1 1 calc R
C14 C 0.4868(5) 0.1696(2) 0.6012(2) 0.0559(10) Uani 1 1 d .
H14A H 0.5279 0.1128 0.5718 0.067 Uiso 1 1 calc R
C15 C 0.5542(5) 0.2139(3) 0.6819(3) 0.0608(11) Uani 1 1 d .
H15A H 0.6433 0.1882 0.7082 0.073 Uiso 1 1 calc R
C16 C 0.4939(4) 0.2959(2) 0.7258(2) 0.0469(8) Uani 1 1 d .
H16A H 0.5417 0.3260 0.7820 0.056 Uiso 1 1 calc R
C21 C 0.0893(3) 0.41264(18) 0.82031(17) 0.0279(5) Uani 1 1 d .
C22 C 0.0724(4) 0.3186(2) 0.81270(19) 0.0361(6) Uani 1 1 d .
H22A H 0.1390 0.2761 0.7804 0.043 Uiso 1 1 calc R
C23 C -0.0410(4) 0.2864(2) 0.8520(2) 0.0446(8) Uani 1 1 d .
H23A H -0.0517 0.2221 0.8462 0.054 Uiso 1 1 calc R
C24 C -0.1374(4) 0.3468(2) 0.8989(2) 0.0446(8) Uani 1 1 d .
H24A H -0.2151 0.3243 0.9254 0.054 Uiso 1 1 calc R
C25 C -0.1218(4) 0.4397(3) 0.9077(2) 0.0462(8) Uani 1 1 d .
H25A H -0.1885 0.4816 0.9404 0.055 Uiso 1 1 calc R
C26 C -0.0088(4) 0.4724(2) 0.86886(19) 0.0369(6) Uani 1 1 d .
H26A H 0.0016 0.5370 0.8756 0.044 Uiso 1 1 calc R
C31 C 0.4438(3) 0.55195(17) 0.84344(17) 0.0265(5) Uani 1 1 d .
C32 C 0.4445(4) 0.56821(18) 0.92731(17) 0.0304(6) Uani 1 1 d .
H32A H 0.3586 0.5391 0.9444 0.036 Uiso 1 1 calc R
C33 C 0.5683(4) 0.62625(19) 0.98663(19) 0.0382(7) Uani 1 1 d .
H33A H 0.5675 0.6362 1.0437 0.046 Uiso 1 1 calc R
C34 C 0.6926(4) 0.6694(2) 0.9622(2) 0.0419(7) Uani 1 1 d .
H34A H 0.7777 0.7090 1.0026 0.050 Uiso 1 1 calc R
C35 C 0.6932(4) 0.6549(2) 0.8794(2) 0.0415(7) Uani 1 1 d .
H35A H 0.7784 0.6851 0.8628 0.050 Uiso 1 1 calc R
C36 C 0.5708(4) 0.59683(19) 0.82039(18) 0.0324(6) Uani 1 1 d .
H36A H 0.5727 0.5872 0.7634 0.039 Uiso 1 1 calc R
C41 C 0.5844(3) 0.97151(18) 0.82508(17) 0.0298(5) Uani 1 1 d .
C42 C 0.4735(4) 0.9345(2) 0.8625(2) 0.0387(7) Uani 1 1 d .
H42A H 0.4678 0.8696 0.8549 0.046 Uiso 1 1 calc R
C43 C 0.3712(4) 0.9910(2) 0.9106(2) 0.0472(8) Uani 1 1 d .
H43A H 0.2961 0.9647 0.9359 0.057 Uiso 1 1 calc R
C44 C 0.3777(4) 1.0848(2) 0.9221(2) 0.0464(8) Uani 1 1 d .
H44A H 0.3073 1.1235 0.9552 0.056 Uiso 1 1 calc R
C45 C 0.4865(4) 1.1224(2) 0.8857(2) 0.0479(8) Uani 1 1 d .
H45A H 0.4917 1.1874 0.8940 0.057 Uiso 1 1 calc R
C46 C 0.5884(4) 1.06694(19) 0.8370(2) 0.0380(7) Uani 1 1 d .
H46A H 0.6620 1.0939 0.8115 0.046 Uiso 1 1 calc R
C51 C 0.8763(3) 0.97767(17) 0.70237(17) 0.0283(5) Uani 1 1 d .
C52 C 1.0345(4) 1.0179(2) 0.7406(2) 0.0418(7) Uani 1 1 d .
H52A H 1.0847 1.0074 0.7901 0.050 Uiso 1 1 calc R
C53 C 1.1202(5) 1.0731(2) 0.7072(3) 0.0569(10) Uani 1 1 d .
H53A H 1.2284 1.1002 0.7340 0.068 Uiso 1 1 calc R
C54 C 1.0500(5) 1.0887(2) 0.6363(3) 0.0636(12) Uani 1 1 d .
H54A H 1.1092 1.1265 0.6135 0.076 Uiso 1 1 calc R
C55 C 0.8940(5) 1.0498(3) 0.5978(2) 0.0567(10) Uani 1 1 d .
H55A H 0.8452 1.0610 0.5483 0.068 Uiso 1 1 calc R
C56 C 0.8062(4) 0.9942(2) 0.63022(19) 0.0375(7) Uani 1 1 d .
H56A H 0.6979 0.9676 0.6029 0.045 Uiso 1 1 calc R
C71 C 0.9260(3) 0.84238(17) 0.83172(17) 0.0288(5) Uani 1 1 d .
C72 C 0.9305(4) 0.8782(2) 0.91722(18) 0.0352(6) Uani 1 1 d .
H72A H 0.8537 0.9220 0.9385 0.042 Uiso 1 1 calc R
C73 C 1.0458(4) 0.8503(2) 0.9711(2) 0.0458(8) Uani 1 1 d .
H73A H 1.0488 0.8760 1.0291 0.055 Uiso 1 1 calc R
C74 C 1.1560(4) 0.7858(2) 0.9413(2) 0.0471(8) Uani 1 1 d .
H74A H 1.2336 0.7661 0.9786 0.056 Uiso 1 1 calc R
C75 C 1.1540(4) 0.7496(2) 0.8574(2) 0.0437(7) Uani 1 1 d .
H75A H 1.2308 0.7054 0.8367 0.052 Uiso 1 1 calc R
C76 C 1.0400(4) 0.77774(19) 0.80337(19) 0.0356(6) Uani 1 1 d .
H76A H 1.0394 0.7524 0.7456 0.043 Uiso 1 1 calc R

loop_
_atom_site_aniso_label
_atom_site_aniso_U_11
_atom_site_aniso_U_22
_atom_site_aniso_U_33
_atom_site_aniso_U_23
_atom_site_aniso_U_13
_atom_site_aniso_U_12
Sn1 0.02788(10) 0.02427(9) 0.02376(10) 0.00866(7) 0.00784(7) 0.00029(7)
Sn2 0.03145(10) 0.01913(9) 0.02558(10) 0.00472(7) 0.00678(7) 0.00107(7)
O1 0.0322(10) 0.0307(9) 0.0334(11) 0.0074(8) 0.0143(8) -0.0040(8)
O2 0.0328(10) 0.0236(9) 0.0275(10) 0.0015(7) 0.0115(8) -0.0034(7)
C1 0.0362(15) 0.0275(12) 0.0304(14) 0.0128(11) 0.0094(11) 0.0024(11)
C2 0.0324(14) 0.0307(13) 0.0273(13) 0.0128(11) 0.0098(11) 0.0033(11)
C3 0.0399(17) 0.0526(18) 0.0358(16) 0.0223(14) 0.0111(13) 0.0064(14)
C4 0.0369(17) 0.070(2) 0.0420(18) 0.0261(17) 0.0108(14) 0.0039(16)
C5 0.135(5) 0.106(4) 0.065(3) 0.007(3) 0.025(3) -0.077(4)
C6 0.0290(13) 0.0248(12) 0.0303(14) 0.0024(11) 0.0081(11) -0.0002(10)
C7 0.0346(14) 0.0208(11) 0.0288(14) 0.0060(10) 0.0086(11) -0.0006(10)
C8 0.0413(17) 0.0273(14) 0.053(2) -0.0013(13) -0.0034(15) 0.0045(13)
C9 0.057(3) 0.044(2) 0.111(4) -0.018(2) -0.030(2) 0.0249(19)
C10 0.057(3) 0.054(3) 0.211(7) -0.001(3) 0.046(4) 0.022(2)
C11 0.0343(14) 0.0283(13) 0.0268(13) 0.0102(11) 0.0118(11) 0.0005(11)
C12 0.0431(17) 0.0333(14) 0.0330(15) 0.0084(12) 0.0114(13) -0.0015(12)
C13 0.069(2) 0.0346(16) 0.0420(19) 0.0020(14) 0.0259(17) -0.0022(16)
C14 0.085(3) 0.0313(16) 0.060(2) 0.0122(16) 0.042(2) 0.0165(17)
C15 0.078(3) 0.056(2) 0.063(3) 0.031(2) 0.026(2) 0.038(2)
C16 0.058(2) 0.0493(18) 0.0370(17) 0.0171(15) 0.0111(15) 0.0195(16)
C21 0.0282(13) 0.0305(13) 0.0275(13) 0.0125(11) 0.0058(10) -0.0022(10)
C22 0.0396(16) 0.0316(14) 0.0403(17) 0.0130(13) 0.0129(13) 0.0014(12)
C23 0.0440(18) 0.0430(17) 0.057(2) 0.0283(16) 0.0123(16) -0.0036(14)
C24 0.0379(17) 0.060(2) 0.0491(19) 0.0329(17) 0.0146(14) -0.0023(15)
C25 0.0409(18) 0.058(2) 0.0470(19) 0.0207(16) 0.0213(15) 0.0107(15)
C26 0.0400(16) 0.0360(15) 0.0404(17) 0.0161(13) 0.0156(13) 0.0049(12)
C31 0.0289(13) 0.0217(11) 0.0293(13) 0.0071(10) 0.0076(10) 0.0034(10)
C32 0.0359(15) 0.0263(12) 0.0314(14) 0.0094(11) 0.0118(11) 0.0055(11)
C33 0.0513(18) 0.0287(14) 0.0292(15) 0.0023(12) 0.0040(13) 0.0074(13)
C34 0.0433(17) 0.0264(13) 0.0469(19) 0.0046(13) -0.0046(14) -0.0040(12)
C35 0.0367(16) 0.0318(15) 0.057(2) 0.0157(14) 0.0066(14) -0.0044(12)
C36 0.0353(15) 0.0317(13) 0.0329(15) 0.0120(12) 0.0105(12) -0.0008(11)
C41 0.0311(14) 0.0271(12) 0.0289(14) 0.0053(11) 0.0054(11) 0.0016(10)
C42 0.0398(16) 0.0328(14) 0.0462(18) 0.0131(13) 0.0142(14) 0.0025(12)
C43 0.0417(18) 0.0504(19) 0.054(2) 0.0162(16) 0.0227(16) 0.0040(15)
C44 0.0439(18) 0.0440(17) 0.048(2) 0.0040(15) 0.0199(15) 0.0106(14)
C45 0.055(2) 0.0269(14) 0.057(2) 0.0018(14) 0.0206(17) 0.0058(14)
C46 0.0439(17) 0.0267(13) 0.0439(17) 0.0066(12) 0.0185(14) 0.0015(12)
C51 0.0343(14) 0.0192(11) 0.0322(14) 0.0054(10) 0.0135(11) 0.0048(10)
C52 0.0402(17) 0.0278(14) 0.0514(19) 0.0049(13) 0.0062(14) -0.0036(12)
C53 0.048(2) 0.0307(16) 0.091(3) 0.0112(18) 0.026(2) -0.0050(14)
C54 0.074(3) 0.0353(17) 0.101(3) 0.029(2) 0.057(3) 0.0098(17)
C55 0.078(3) 0.055(2) 0.057(2) 0.0333(19) 0.036(2) 0.023(2)
C56 0.0443(17) 0.0353(15) 0.0365(16) 0.0125(13) 0.0150(13) 0.0083(13)
C71 0.0350(14) 0.0213(11) 0.0299(14) 0.0082(10) 0.0050(11) -0.0022(10)
C72 0.0427(16) 0.0325(14) 0.0318(15) 0.0107(12) 0.0100(12) -0.0030(12)
C73 0.058(2) 0.0504(19) 0.0312(16) 0.0193(14) 0.0026(14) -0.0101(16)
C74 0.051(2) 0.0445(17) 0.051(2) 0.0294(16) -0.0038(16) 0.0001(15)
C75 0.0455(18) 0.0324(15) 0.055(2) 0.0182(14) 0.0035(15) 0.0078(13)
C76 0.0411(16) 0.0290(13) 0.0359(16) 0.0082(12) 0.0081(13) 0.0038(12)

loop_
_atom_type_symbol
_atom_type_description
_atom_type_scat_dispersion_real
_atom_type_scat_dispersion_imag
_atom_type_scat_source
C C 0.0033 0.0016 'International Tables Vol C Tables 4.2.6.8 and 6.1.1.4'
H H 0.0000 0.0000 'International Tables Vol C Tables 4.2.6.8 and 6.1.1.4'
O O 0.0106 0.0060 'International Tables Vol C Tables 4.2.6.8 and 6.1.1.4'
Sn Sn -0.6537 1.4246 'International Tables Vol C Tables 4.2.6.8 and 6.1.1.4'

loop_
_geom_angle_atom_site_label_1
_geom_angle_atom_site_label_2
_geom_angle_atom_site_label_3
_geom_angle
C11 Sn1 C31 110.96(10)
C11 Sn1 C21 105.57(10)
C31 Sn1 C21 107.10(10)
C11 Sn1 C2 106.93(10)
C31 Sn1 C2 111.28(10)
C21 Sn1 C2 114.89(10)
C41 Sn2 C51 107.06(10)
C41 Sn2 C71 107.14(10)
C51 Sn2 C71 107.68(10)
C41 Sn2 C7 114.67(10)
C51 Sn2 C7 108.33(10)
C71 Sn2 C7 111.67(10)
O1 C1 C2 112.7(2)
C3 C2 C1 118.9(2)
C3 C2 Sn1 125.4(2)
C1 C2 Sn1 115.75(19)
C2 C3 C4 128.4(3)
C5 C4 C3 112.8(3)
O2 C6 C7 116.0(2)
C8 C7 C6 120.4(3)
C8 C7 Sn2 123.5(2)
C6 C7 Sn2 115.91(19)
C7 C8 C9 129.0(3)
C10 C9 C8 117.1(4)
C16 C11 C12 117.7(3)
C16 C11 Sn1 122.5(2)
C12 C11 Sn1 119.8(2)
C13 C12 C11 121.3(3)
C14 C13 C12 119.9(3)
C15 C14 C13 120.0(3)
C14 C15 C16 120.5(3)
C15 C16 C11 120.6(3)
C26 C21 C22 117.9(2)
C26 C21 Sn1 123.2(2)
C22 C21 Sn1 118.9(2)
C23 C22 C21 120.5(3)
C24 C23 C22 120.4(3)
C23 C24 C25 120.0(3)
C24 C25 C26 120.0(3)
C25 C26 C21 121.2(3)
C32 C31 C36 117.9(3)
C32 C31 Sn1 120.18(19)
C36 C31 Sn1 121.9(2)
C31 C32 C33 121.2(3)
C34 C33 C32 119.7(3)
C35 C34 C33 120.0(3)
C34 C35 C36 120.4(3)
C35 C36 C31 120.8(3)
C42 C41 C46 118.1(3)
C42 C41 Sn2 122.5(2)
C46 C41 Sn2 119.4(2)
C43 C42 C41 120.7(3)
C44 C43 C42 120.4(3)
C45 C44 C43 119.6(3)
C44 C45 C46 120.7(3)
C45 C46 C41 120.5(3)
C56 C51 C52 118.4(3)
C56 C51 Sn2 120.5(2)
C52 C51 Sn2 121.1(2)
C53 C52 C51 120.7(3)
C54 C53 C52 120.3(4)
C53 C54 C55 119.8(3)
C54 C55 C56 120.8(4)
C51 C56 C55 120.0(3)
C76 C71 C72 117.7(3)
C76 C71 Sn2 123.1(2)
C72 C71 Sn2 119.2(2)
C73 C72 C71 120.6(3)
C74 C73 C72 120.4(3)
C75 C74 C73 120.0(3)
C74 C75 C76 119.8(3)
C75 C76 C71 121.5(3)

loop_
_geom_bond_atom_site_label_1
_geom_bond_atom_site_label_2
_geom_bond_distance
Sn1 C11 2.129(3)
Sn1 C31 2.137(3)
Sn1 C21 2.142(3)
Sn1 C2 2.150(3)
Sn2 C41 2.132(3)
Sn2 C51 2.138(3)
Sn2 C71 2.142(3)
Sn2 C7 2.145(3)
O1 C1 1.427(3)
O2 C6 1.415(3)
C1 C2 1.499(4)
C2 C3 1.328(4)
C3 C4 1.502(4)
C4 C5 1.429(6)
C6 C7 1.506(3)
C7 C8 1.323(4)
C8 C9 1.509(4)
C9 C10 1.376(6)
C11 C16 1.388(4)
C11 C12 1.388(4)
C12 C13 1.381(4)
C13 C14 1.367(5)
C14 C15 1.365(6)
C15 C16 1.383(5)
C21 C26 1.387(4)
C21 C22 1.394(4)
C22 C23 1.388(4)
C23 C24 1.368(5)
C24 C25 1.371(5)
C25 C26 1.385(4)
C31 C32 1.389(4)
C31 C36 1.399(4)
C32 C33 1.389(4)
C33 C34 1.380(5)
C34 C35 1.377(5)
C35 C36 1.381(4)
C41 C42 1.390(4)
C41 C46 1.396(4)
C42 C43 1.383(4)
C43 C44 1.373(5)
C44 C45 1.371(5)
C45 C46 1.379(4)
C51 C56 1.385(4)
C51 C52 1.388(4)
C52 C53 1.386(5)
C53 C54 1.359(6)
C54 C55 1.369(6)
C55 C56 1.388(5)
C71 C76 1.392(4)
C71 C72 1.399(4)
C72 C73 1.383(4)
C73 C74 1.375(5)
C74 C75 1.377(5)
C75 C76 1.380(4)

loop_
_geom_torsion_atom_site_label_1
_geom_torsion_atom_site_label_2
_geom_torsion_atom_site_label_3
_geom_torsion_atom_site_label_4
_geom_torsion
O1 C1 C2 C3 -128.6(3)
O1 C1 C2 Sn1 50.8(3)
C11 Sn1 C2 C3 100.1(3)
C31 Sn1 C2 C3 -138.6(3)
C21 Sn1 C2 C3 -16.7(3)
C11 Sn1 C2 C1 -79.3(2)
C31 Sn1 C2 C1 42.0(2)
C21 Sn1 C2 C1 163.89(18)
C1 C2 C3 C4 -177.0(3)
Sn1 C2 C3 C4 3.6(5)
C2 C3 C4 C5 -112.9(5)
O2 C6 C7 C8 -5.4(4)
O2 C6 C7 Sn2 179.91(17)
C41 Sn2 C7 C8 34.3(3)
C51 Sn2 C7 C8 -85.1(3)
C71 Sn2 C7 C8 156.4(3)
C41 Sn2 C7 C6 -151.11(18)
C51 Sn2 C7 C6 89.4(2)
C71 Sn2 C7 C6 -29.0(2)
C6 C7 C8 C9 -176.8(4)
Sn2 C7 C8 C9 -2.5(6)
C7 C8 C9 C10 -150.2(5)
C31 Sn1 C11 C16 35.4(3)
C21 Sn1 C11 C16 -80.3(3)
C2 Sn1 C11 C16 156.9(2)
C31 Sn1 C11 C12 -146.6(2)
C21 Sn1 C11 C12 97.7(2)
C2 Sn1 C11 C12 -25.1(2)
C16 C11 C12 C13 1.3(4)
Sn1 C11 C12 C13 -176.8(2)
C11 C12 C13 C14 -0.5(5)
C12 C13 C14 C15 -0.6(5)
C13 C14 C15 C16 0.9(6)
C14 C15 C16 C11 -0.1(6)
C12 C11 C16 C15 -0.9(5)
Sn1 C11 C16 C15 177.1(3)
C11 Sn1 C21 C26 -178.0(2)
C31 Sn1 C21 C26 63.7(3)
C2 Sn1 C21 C26 -60.4(3)
C11 Sn1 C21 C22 -0.2(3)
C31 Sn1 C21 C22 -118.5(2)
C2 Sn1 C21 C22 117.4(2)
C26 C21 C22 C23 0.8(4)
Sn1 C21 C22 C23 -177.2(2)
C21 C22 C23 C24 -0.2(5)
C22 C23 C24 C25 -0.3(5)
C23 C24 C25 C26 0.2(5)
C24 C25 C26 C21 0.4(5)
C22 C21 C26 C25 -0.9(5)
Sn1 C21 C26 C25 176.9(2)
C11 Sn1 C31 C32 -110.3(2)
C21 Sn1 C31 C32 4.4(2)
C2 Sn1 C31 C32 130.7(2)
C11 Sn1 C31 C36 67.5(2)
C21 Sn1 C31 C36 -177.7(2)
C2 Sn1 C31 C36 -51.4(2)
C36 C31 C32 C33 -0.8(4)
Sn1 C31 C32 C33 177.1(2)
C31 C32 C33 C34 0.5(4)
C32 C33 C34 C35 0.1(4)
C33 C34 C35 C36 -0.5(5)
C34 C35 C36 C31 0.2(4)
C32 C31 C36 C35 0.4(4)
Sn1 C31 C36 C35 -177.5(2)
C51 Sn2 C41 C42 176.2(2)
C71 Sn2 C41 C42 -68.5(3)
C7 Sn2 C41 C42 56.0(3)
C51 Sn2 C41 C46 -3.7(3)
C71 Sn2 C41 C46 111.6(2)
C7 Sn2 C41 C46 -123.9(2)
C46 C41 C42 C43 -0.5(5)
Sn2 C41 C42 C43 179.6(3)
C41 C42 C43 C44 0.1(5)
C42 C43 C44 C45 -0.1(6)
C43 C44 C45 C46 0.5(6)
C44 C45 C46 C41 -1.0(5)
C42 C41 C46 C45 0.9(5)
Sn2 C41 C46 C45 -179.2(3)
C41 Sn2 C51 C56 -85.7(2)
C71 Sn2 C51 C56 159.4(2)
C7 Sn2 C51 C56 38.5(2)
C41 Sn2 C51 C52 96.4(2)
C71 Sn2 C51 C52 -18.5(2)
C7 Sn2 C51 C52 -139.4(2)
C56 C51 C52 C53 -0.1(4)
Sn2 C51 C52 C53 177.8(2)
C51 C52 C53 C54 0.0(5)
C52 C53 C54 C55 0.2(5)
C53 C54 C55 C56 -0.2(5)
C52 C51 C56 C55 0.1(4)
Sn2 C51 C56 C55 -177.8(2)
C54 C55 C56 C51 0.0(5)
C41 Sn2 C71 C76 172.3(2)
C51 Sn2 C71 C76 -72.8(2)
C7 Sn2 C71 C76 46.0(2)
C41 Sn2 C71 C72 -7.6(2)
C51 Sn2 C71 C72 107.3(2)
C7 Sn2 C71 C72 -133.9(2)
C76 C71 C72 C73 0.5(4)
Sn2 C71 C72 C73 -179.6(2)
C71 C72 C73 C74 -1.1(5)
C72 C73 C74 C75 1.1(5)
C73 C74 C75 C76 -0.6(5)
C74 C75 C76 C71 0.0(5)
C72 C71 C76 C75 0.0(4)
Sn2 C71 C76 C75 -179.9(2)

loop_
_cod_related_entry_id
_cod_related_entry_database
_cod_related_entry_code
1 ChemSpider 30651744
